data_7103532
loop_
_publ_author_name
'Stephen, Emma'
'Blake, Alexander J'
'Davies, E Stephen'
'McMaster, Jonathan'
'Schr\"oder, Martin'

_publ_section_title
;
 The structural characterisation and elucidation of the electronic
 structure of the mononuclear Pt(iii) complex [Pt([9]aneS(3))(2)](3+)
 ([9]aneS(3) = 1,4,7-trithiacyclononane).
;
_journal_issue 44
_journal_name_full 'Chemical communications (Cambridge, England)'
_journal_page_first 5707
_journal_page_last 5709
_journal_paper_doi 10.1039/b811645h
_journal_year 2008
_chemical_formula_moiety 'C12 H24 Pt S6 2+, 2(P F6 -), 2(C2 H3 N)'
_chemical_formula_sum 'C16 H30 F12 N2 P2 Pt S6'
_chemical_formula_weight 927.81
_chemical_name_systematic
;
?
;
_space_group_IT_number 56
_symmetry_cell_setting orthorhombic
_symmetry_space_group_name_Hall '-P 2ab 2ac'
_symmetry_space_group_name_H-M 'P c c n'
_atom_sites_solution_hydrogens geom
_atom_sites_solution_primary direct
_atom_sites_solution_secondary difmap
_audit_creation_method 'enCIFer editing of SHELXL97 CIF output'
_cell_angle_alpha 90.00
_cell_angle_beta 90.00
_cell_angle_gamma 90.00
_cell_formula_units_Z 4
_cell_length_a 11.9244(8)
_cell_length_b 21.6165(14)
_cell_length_c 11.3781(7)
_cell_measurement_reflns_used 11102
_cell_measurement_temperature 150(2)
_cell_measurement_theta_max 55
_cell_measurement_theta_min 4.9
_cell_volume 2932.9(6)
_computing_cell_refinement 'Bruker SAINT version 6.36A (Bruker, 2002)'
_computing_data_collection 'Bruker SMART version 5.624 (Bruker, 1998)'
_computing_data_reduction 'Bruker SAINT; SHELXTL (Sheldrick, 2008)'
_computing_publication_material 'enCIFer(Allen et al.,2004);PLATON(Spek,2003)'
_computing_structure_refinement 'SHELXL97 (Sheldrick, 2008)'
_computing_structure_solution 'SIR92 (Altomare et al., 1994)'
_diffrn_ambient_temperature 150(2)
_diffrn_measured_fraction_theta_full 0.996
_diffrn_measured_fraction_theta_max 0.996
_diffrn_measurement_device_type 'Bruker SMART1000 CCD area detector'
_diffrn_measurement_method omega
_diffrn_radiation_monochromator graphite
_diffrn_radiation_source 'sealed tube'
_diffrn_radiation_type MoK\a
_diffrn_radiation_wavelength 0.71073
_diffrn_reflns_av_R_equivalents 0.025
_diffrn_reflns_av_sigmaI/netI 0.015
_diffrn_reflns_limit_h_max 15
_diffrn_reflns_limit_h_min -15
_diffrn_reflns_limit_k_max 27
_diffrn_reflns_limit_k_min -28
_diffrn_reflns_limit_l_max 14
_diffrn_reflns_limit_l_min -14
_diffrn_reflns_number 25895
_diffrn_reflns_theta_full 27.50
_diffrn_reflns_theta_max 27.52
_diffrn_reflns_theta_min 1.95
_diffrn_standards_decay_% 0
_diffrn_standards_number 0
_exptl_absorpt_coefficient_mu 5.411
_exptl_absorpt_correction_T_max 1.00
_exptl_absorpt_correction_T_min 0.414
_exptl_absorpt_correction_type multi-scan
_exptl_absorpt_process_details '(SADABS version 2.05; Bruker, 2001)'
_exptl_crystal_colour Red/Orange
_exptl_crystal_density_diffrn 2.101
_exptl_crystal_density_method 'not measured'
_exptl_crystal_description Block
_exptl_crystal_F_000 1808
_exptl_crystal_size_max 0.42
_exptl_crystal_size_mid 0.39
_exptl_crystal_size_min 0.21
_refine_diff_density_max 2.26
_refine_diff_density_min -0.98
_refine_diff_density_rms 0.13
_refine_ls_extinction_coef 0.00135(7)
_refine_ls_extinction_expression Fc^*^=kFc[1+0.001xFc^2^\l^3^/sin(2\q)]^-1/4^
_refine_ls_extinction_method SHELXL
_refine_ls_goodness_of_fit_ref 1.05
_refine_ls_hydrogen_treatment constr
_refine_ls_matrix_type full
_refine_ls_number_parameters 182
_refine_ls_number_reflns 3371
_refine_ls_number_restraints 65
_refine_ls_restrained_S_all 1.13
_refine_ls_R_factor_all 0.0343
_refine_ls_R_factor_gt 0.0287
_refine_ls_shift/su_max 0.004
_refine_ls_shift/su_mean 0.000
_refine_ls_structure_factor_coef Fsqd
_refine_ls_weighting_details 'calc w=1/[\s^2^(Fo^2^)+(0.014P)^2^+23.57P] where P=(Fo^2^+2Fc^2^)/3'
_refine_ls_weighting_scheme calc
_refine_ls_wR_factor_gt 0.0617
_refine_ls_wR_factor_ref 0.0651
_reflns_number_gt 2884
_reflns_number_total 3371
_reflns_threshold_expression I>2sigma(I)
_cod_data_source_file b811645h.txt
_cod_data_source_block pt9s3p
_cod_depositor_comments
;
The following automatic conversions were performed:
'_symmetry_cell_setting' value 'Orthorhombic' changed to 'orthorhombic'
according to '/home/saulius/struct/CIF-dictionaries/cif_core.dic'
dictionary named 'cif_core.dic' version 2.4.1 from 2010-06-29.

Automatic conversion script
Id: cif_fix_enum 1527 2010-12-29 10:47:43Z saulius 
;
_cod_database_code 7103532

loop_
_symmetry_equiv_pos_as_xyz
'x, y, z'
'-x+1/2, -y+1/2, z'
'x+1/2, -y, -z+1/2'
'-x, y+1/2, -z+1/2'
'-x, -y, -z'
'x-1/2, y-1/2, -z'
'-x-1/2, y, z-1/2'
'x, -y-1/2, z-1/2'

loop_
_atom_site_label
_atom_site_type_symbol
_atom_site_fract_x
_atom_site_fract_y
_atom_site_fract_z
_atom_site_U_iso_or_equiv
_atom_site_adp_type
_atom_site_occupancy
_atom_site_symmetry_multiplicity
_atom_site_calc_flag
_atom_site_refinement_flags
_atom_site_disorder_assembly
_atom_site_disorder_group
Pt Pt 0.5000 1.0000 0.5000 0.01079(8) Uani 1 2 d SU . .
S1 S 0.33067(9) 0.98574(5) 0.30010(10) 0.0197(2) Uani 1 1 d U . .
C2 C 0.2444(4) 0.9438(2) 0.4052(4) 0.0196(8) Uani 1 1 d U . .
H2A H 0.2101 0.9748 0.4584 0.024 Uiso 1 1 calc R . .
H2B H 0.1824 0.9243 0.3608 0.024 Uiso 1 1 calc R . .
C3 C 0.2973(4) 0.89407(19) 0.4816(4) 0.0179(8) Uani 1 1 d U . .
H3A H 0.3317 0.8627 0.4294 0.021 Uiso 1 1 calc R . .
H3B H 0.2368 0.8733 0.5262 0.021 Uiso 1 1 calc R . .
S4 S 0.40377(8) 0.92013(4) 0.58600(9) 0.0138(2) Uani 1 1 d U . .
C5 C 0.5070(4) 0.8590(2) 0.5712(4) 0.0205(9) Uani 1 1 d U . .
H5A H 0.5689 0.8667 0.6273 0.025 Uiso 1 1 calc R . .
H5B H 0.4717 0.8191 0.5927 0.025 Uiso 1 1 calc R . .
C6 C 0.5554(4) 0.85357(19) 0.4486(4) 0.0195(8) Uani 1 1 d U . .
H6A H 0.4980 0.8362 0.3951 0.023 Uiso 1 1 calc R . .
H6B H 0.6200 0.8248 0.4498 0.023 Uiso 1 1 calc R . .
S7 S 0.60128(8) 0.92904(5) 0.39320(9) 0.0150(2) Uani 1 1 d U . .
C8 C 0.5423(4) 0.9320(2) 0.2460(4) 0.0193(8) Uani 1 1 d U . .
H8A H 0.5659 0.9717 0.2103 0.023 Uiso 1 1 calc R . .
H8B H 0.5779 0.8986 0.1997 0.023 Uiso 1 1 calc R . .
C9 C 0.4154(4) 0.9263(2) 0.2296(4) 0.0221(9) Uani 1 1 d U . .
H9A H 0.3915 0.8855 0.2602 0.027 Uiso 1 1 calc R . .
H9B H 0.3990 0.9269 0.1444 0.027 Uiso 1 1 calc R . .
P1 P 0.2500 0.7500 0.23806(13) 0.0142(3) Uani 1 2 d SDU . .
F1 F 0.2955(2) 0.68030(11) 0.2391(3) 0.0266(6) Uani 1 1 d DU . .
F2 F 0.1635(5) 0.7329(2) 0.1411(5) 0.111(2) Uani 1 1 d DU . .
F3 F 0.1625(5) 0.73260(18) 0.3334(5) 0.111(2) Uani 1 1 d DU . .
P2 P 0.7500 0.7500 0.20780(15) 0.0225(3) Uani 1 2 d SDU . .
F4 F 0.6168(2) 0.75650(16) 0.2076(3) 0.0352(7) Uani 1 1 d DU . .
F5 F 0.7500 0.7500 0.3413(5) 0.176(4) Uani 1 2 d SDU . .
F6 F 0.7603(4) 0.82001(19) 0.2084(11) 0.183(3) Uani 1 1 d DU . .
F7 F 0.7500 0.7500 0.0745(5) 0.187(5) Uani 1 2 d SDU . .
C1S C 0.9745(5) 0.8235(2) 0.4497(5) 0.0334(11) Uani 1 1 d U . .
H1S1 H 1.0344 0.8182 0.5077 0.050 Uiso 1 1 calc R . .
H1S2 H 0.9975 0.8050 0.3748 0.050 Uiso 1 1 calc R . .
H1S3 H 0.9061 0.8032 0.4778 0.050 Uiso 1 1 calc R . .
C2S C 0.9530(4) 0.8892(2) 0.4328(5) 0.0297(11) Uani 1 1 d U . .
N3S N 0.9373(6) 0.9404(3) 0.4216(6) 0.0590(17) Uani 1 1 d U . .

loop_
_atom_site_aniso_label
_atom_site_aniso_U_11
_atom_site_aniso_U_22
_atom_site_aniso_U_33
_atom_site_aniso_U_23
_atom_site_aniso_U_13
_atom_site_aniso_U_12
Pt 0.01067(12) 0.00993(12) 0.01177(12) -0.00054(7) 0.00050(8) -0.00185(7)
S1 0.0171(5) 0.0203(5) 0.0216(5) 0.0036(4) -0.0043(4) -0.0012(4)
C2 0.0116(18) 0.023(2) 0.024(2) 0.0004(17) -0.0016(16) -0.0022(16)
C3 0.0151(19) 0.0163(19) 0.022(2) -0.0004(15) -0.0002(16) -0.0049(15)
S4 0.0144(5) 0.0119(4) 0.0149(4) 0.0017(3) 0.0016(4) -0.0021(4)
C5 0.022(2) 0.0158(19) 0.024(2) 0.0067(16) -0.0005(17) 0.0029(16)
C6 0.019(2) 0.0101(17) 0.029(2) 0.0006(16) 0.0031(18) 0.0027(15)
S7 0.0125(4) 0.0144(5) 0.0182(5) -0.0021(4) 0.0022(4) -0.0002(4)
C8 0.023(2) 0.021(2) 0.0139(18) -0.0033(15) 0.0036(16) -0.0023(17)
C9 0.026(2) 0.024(2) 0.016(2) -0.0033(17) -0.0026(16) -0.0048(18)
P1 0.0149(7) 0.0109(6) 0.0168(7) 0.000 0.000 -0.0002(6)
F1 0.0292(14) 0.0139(12) 0.0369(16) -0.0037(11) 0.0053(12) 0.0054(11)
F2 0.119(4) 0.067(3) 0.146(4) -0.058(3) -0.108(4) 0.047(3)
F3 0.141(5) 0.040(2) 0.151(4) 0.051(3) 0.125(4) 0.049(3)
P2 0.0156(7) 0.0326(9) 0.0193(8) 0.000 0.000 -0.0040(7)
F4 0.0172(13) 0.0503(19) 0.0381(16) 0.0078(15) -0.0037(12) -0.0038(13)
F5 0.027(3) 0.469(14) 0.033(3) 0.000 0.000 0.029(7)
F6 0.033(2) 0.042(2) 0.474(10) -0.003(4) 0.036(5) -0.002(2)
F7 0.055(4) 0.477(14) 0.030(3) 0.000 0.000 0.085(8)
C1S 0.033(3) 0.032(2) 0.035(3) -0.001(2) -0.003(2) -0.001(2)
C2S 0.024(2) 0.035(2) 0.030(3) 0.003(2) -0.008(2) -0.005(2)
N3S 0.066(4) 0.036(2) 0.075(4) 0.007(3) -0.031(3) -0.004(3)

loop_
_atom_type_symbol
_atom_type_description
_atom_type_scat_dispersion_real
_atom_type_scat_dispersion_imag
_atom_type_scat_source
C C 0.0033 0.0016 'International Tables Vol C Tables 4.2.6.8 and 6.1.1.4'
H H 0.0000 0.0000 'International Tables Vol C Tables 4.2.6.8 and 6.1.1.4'
F F 0.0171 0.0103 'International Tables Vol C Tables 4.2.6.8 and 6.1.1.4'
P P 0.1023 0.0942 'International Tables Vol C Tables 4.2.6.8 and 6.1.1.4'
S S 0.1246 0.1234 'International Tables Vol C Tables 4.2.6.8 and 6.1.1.4'
Pt Pt -1.7033 8.3905 'International Tables Vol C Tables 4.2.6.8 and 6.1.1.4'
N N 0.0061 0.0033 'International Tables Vol C Tables 4.2.6.8 and 6.1.1.4'

loop_
_geom_angle_atom_site_label_1
_geom_angle_atom_site_label_2
_geom_angle_atom_site_label_3
_geom_angle
_geom_angle_site_symmetry_1
_geom_angle_site_symmetry_3
_geom_angle_publ_flag
S4 Pt S7 89.20(4) . . ?
C2 S1 C9 104.6(2) . . ?
C3 C2 S1 119.6(3) . . ?
C2 C3 S4 116.2(3) . . ?
C5 S4 C3 100.8(2) . . ?
C5 S4 Pt 99.75(15) . . ?
C3 S4 Pt 107.61(14) . . ?
C6 C5 S4 113.6(3) . . ?
C5 C6 S7 111.2(3) . . ?
C8 S7 C6 103.5(2) . . ?
C8 S7 Pt 105.08(15) . . ?
C6 S7 Pt 104.80(15) . . ?
C9 C8 S7 119.5(3) . . ?
C8 C9 S1 116.0(3) . . ?
F3 P1 F3 91.2(6) 2_565 . ?
F3 P1 F2 179.2(4) 2_565 . ?
F3 P1 F2 89.6(4) . . ?
F3 P1 F1 89.73(17) 2_565 . ?
F3 P1 F1 89.67(17) . . ?
F2 P1 F1 90.36(19) . . ?
F2 P1 F1 90.24(19) 2_565 . ?
F1 P1 F1 179.1(2) 2_565 . ?
F7 P2 F6 90.3(5) . . ?
F6 P2 F6 179.5(9) 2_665 . ?
F6 P2 F5 89.7(5) . . ?
F7 P2 F4 89.91(13) . . ?
F6 P2 F4 90.4(2) 2_665 . ?
F6 P2 F4 89.6(2) . . ?
F5 P2 F4 90.09(13) . . ?
F4 P2 F4 179.8(3) . 2_665 ?
N3S C2S C1S 178.7(6) . . ?

loop_
_geom_bond_atom_site_label_1
_geom_bond_atom_site_label_2
_geom_bond_distance
_geom_bond_site_symmetry_2
_geom_bond_publ_flag
Pt S4 2.2925(10) . ?
Pt S7 2.2995(10) . ?
S1 C2 1.819(5) . ?
S1 C9 1.820(5) . ?
C2 C3 1.520(6) . ?
C3 S4 1.828(4) . ?
S4 C5 1.814(4) . ?
C5 C6 1.514(6) . ?
C6 S7 1.832(4) . ?
S7 C8 1.817(4) . ?
C8 C9 1.530(6) . ?
P1 F1 1.601(2) . ?
P1 F2 1.555(4) . ?
P1 F3 1.552(4) . ?
P2 F4 1.594(3) . ?
P2 F5 1.519(5) . ?
P2 F6 1.518(4) . ?
P2 F7 1.517(5) . ?
C1S C2S 1.456(7) . ?
C2S N3S 1.128(7) . ?
